data_7040624
loop_
_publ_author_name
'Liu, Jiancai'
'Yu, Jing'
'Han, Qing'
'Wen, Yue'
'Chen, Lijuan'
'Zhao, Junwei'

_publ_section_title
;
 First quadruple-glycine bridging mono-lanthanide-substituted
 borotungstate hybrids.
;
_journal_issue 41
_journal_name_full 'Dalton transactions (Cambridge, England : 2003)'
_journal_page_first 16471
_journal_page_last 16484
_journal_paper_doi 10.1039/c6dt03148j
_journal_volume 45
_journal_year 2016
_chemical_formula_moiety '0.5(C16 H40 B4 Eu4 K8 N8 Na8 O198 W44), 10(O)'
_chemical_formula_sum 'C8 H70 B2 Eu2 K4 N4 Na4 O109 W22'
_chemical_formula_weight 6585.28
_chemical_name_systematic
;
 ? 
;
_space_group_crystal_system monoclinic
_space_group_IT_number 14
_space_group_name_Hall '-P 2ybc'
_space_group_name_H-M_alt 'P 1 21/c 1'
_symmetry_space_group_name_Hall '-P 2ybc'
_symmetry_space_group_name_H-M 'P 1 21/c 1'
_atom_sites_solution_hydrogens geom
_atom_sites_solution_primary direct
_atom_sites_solution_secondary difmap
_audit_creation_date 2016-08-24
_audit_creation_method
;
Olex2 1.2
(compiled 2016.02.19 svn.r3266 for OlexSys, GUI svn.r5155)
;
_audit_update_record
;
2016-09-05 deposited with the CCDC.
2016-09-13 downloaded from the CCDC.
;
_cell_angle_alpha 90.00
_cell_angle_beta 92.3710(10)
_cell_angle_gamma 90.00
_cell_formula_units_Z 2
_cell_length_a 11.7069(7)
_cell_length_b 21.6010(13)
_cell_length_c 21.3932(14)
_cell_measurement_reflns_used 8905
_cell_measurement_temperature 296(2)
_cell_measurement_theta_max 28.170
_cell_measurement_theta_min 2.166
_cell_volume 5405.3(6)
_computing_cell_refinement 'Bruker XSCANS'
_computing_data_collection 'Bruker XSCANS'
_computing_data_reduction 'Bruker SHELXTL'
_computing_molecular_graphics 'Olex2 (Dolomanov et al., 2009)'
_computing_publication_material 'Olex2 (Dolomanov et al., 2009)'
_computing_structure_refinement 'SHELXL-97 (Sheldrick, 1997)'
_computing_structure_solution 'SHELXS-97 (Sheldrick, 1990)'
_diffrn_ambient_temperature 296.15
_diffrn_detector_area_resol_mean none
_diffrn_measured_fraction_theta_full 0.988
_diffrn_measured_fraction_theta_max 0.988
_diffrn_measurement_device_type 'Bruker P4'
_diffrn_measurement_method '\w scans'
_diffrn_radiation_monochromator graphite
_diffrn_radiation_type MoK\a
_diffrn_radiation_wavelength 0.71073
_diffrn_reflns_av_R_equivalents 0.0498
_diffrn_reflns_av_unetI/netI 0.0578
_diffrn_reflns_limit_h_max 13
_diffrn_reflns_limit_h_min -13
_diffrn_reflns_limit_k_max 20
_diffrn_reflns_limit_k_min -25
_diffrn_reflns_limit_l_max 25
_diffrn_reflns_limit_l_min -25
_diffrn_reflns_number 27009
_diffrn_reflns_theta_full 25.00
_diffrn_reflns_theta_max 25.00
_diffrn_reflns_theta_min 1.91
_diffrn_source 'fine-focus sealed tube'
_diffrn_standards_decay_% none
_diffrn_standards_interval_count none
_diffrn_standards_interval_time none
_diffrn_standards_number 27009
_exptl_absorpt_coefficient_mu 24.733
_exptl_absorpt_correction_T_max 0.7457
_exptl_absorpt_correction_T_min 0.3035
_exptl_absorpt_correction_type multi-scan
_exptl_absorpt_process_details
;
SADABS-2008/1 (Bruker,2008) was used for absorption correction.
wR2(int) was 0.1368 before and 0.0571 after correction. 
The Ratio of minimum to maximum transmission is 0.4070. 
The \l/2 correction factor is 0.0015.
;
_exptl_crystal_colour Colorless
_exptl_crystal_density_diffrn 4.046
_exptl_crystal_density_method 'not measured'
_exptl_crystal_description Needle
_exptl_crystal_F_000 5804
_exptl_crystal_size_max 0.45
_exptl_crystal_size_mid 0.21
_exptl_crystal_size_min 0.18
_refine_diff_density_max 2.145
_refine_diff_density_min -1.761
_refine_diff_density_rms 0.323
_refine_ls_extinction_coef 0.000060(8)
_refine_ls_extinction_expression Fc^*^=kFc[1+0.001xFc^2^\l^3^/sin(2\q)]^-1/4^
_refine_ls_extinction_method SHELXL
_refine_ls_goodness_of_fit_ref 1.010
_refine_ls_hydrogen_treatment constr
_refine_ls_matrix_type full
_refine_ls_number_parameters 681
_refine_ls_number_reflns 9396
_refine_ls_number_restraints 24
_refine_ls_restrained_S_all 1.009
_refine_ls_R_factor_all 0.0472
_refine_ls_R_factor_gt 0.0352
_refine_ls_shift/su_max 0.001
_refine_ls_shift/su_mean 0.000
_refine_ls_structure_factor_coef Fsqd
_refine_ls_weighting_details 'calc w=1/[\s^2^(Fo^2^)+(0.0399P)^2^+0.0000P] where P=(Fo^2^+2Fc^2^)/3'
_refine_ls_weighting_scheme calc
_refine_ls_wR_factor_gt 0.0811
_refine_ls_wR_factor_ref 0.0849
_reflns_number_gt 7737
_reflns_number_total 9396
_reflns_threshold_expression >2sigma(I)
_cod_data_source_file c6dt03148j2.cif
_cod_data_source_block 5
_cod_depositor_comments 'Adding full bibliography for 7040623--7040628.cif.'
_cod_database_code 7040624
_olex2_refinement_description
;
1. Fixed Uiso
 At 1.2 times of:
  All C(H,H) groups
 At 1.5 times of:
  All N(H,H,H) groups
2. Uiso/Uaniso restraints and constraints
Uanis(O31) \\sim Ueq, Uanis(O33) \\sim Ueq: with sigma of 0.01 and sigma for
terminal atoms of 0.02
Uanis(B1) \\sim Ueq, Uanis(O23) \\sim Ueq: with sigma of 0.001 and sigma for
terminal atoms of 0.002
3. Others
 Fixed Sof: O8W(0.5) O11W(0.5) O12W(0.5) O13W(0.5) O14W(0.5)
 Fixed Uiso: O13W(0.08314)
4.a Secondary CH2 refined with riding coordinates:
 C1(H1A,H1B), C4(H4A,H4B)
4.b Me refined with riding coordinates:
 N1(H1C,H1D,H1E), N2(H2A,H2B,H2C)
;
_olex2_submission_special_instructions 'No special instructions were received'

loop_
_space_group_symop_id
_space_group_symop_operation_xyz
1 'x, y, z'
2 '-x, y+1/2, -z+1/2'
3 '-x, -y, -z'
4 'x, -y-1/2, z-1/2'

loop_
_atom_site_label
_atom_site_type_symbol
_atom_site_fract_x
_atom_site_fract_y
_atom_site_fract_z
_atom_site_U_iso_or_equiv
_atom_site_adp_type
_atom_site_occupancy
_atom_site_calc_flag
_atom_site_refinement_flags_posn
_atom_site_refinement_flags_adp
Eu1 Eu 0.39214(5) 0.52348(3) 0.42508(3) 0.01055(13) Uani 1 d . .
B1 B 0.2181(9) 0.6561(5) 0.2735(5) 0.004(2) Uani 1 d . U
W1 W 0.10228(4) 0.50754(2) 0.31988(2) 0.01288(12) Uani 1 d . .
W2 W -0.03492(4) 0.72873(2) 0.30882(2) 0.01705(12) Uani 1 d . .
W3 W 0.46210(4) 0.57151(2) 0.24437(2) 0.01422(12) Uani 1 d . .
W4 W 0.21933(4) 0.53527(2) 0.16422(2) 0.01546(12) Uani 1 d . .
W5 W 0.46965(4) 0.69343(2) 0.35674(2) 0.01481(12) Uani 1 d . .
W6 W 0.34763(4) 0.66865(2) 0.13452(2) 0.01628(12) Uani 1 d . .
W7 W 0.23335(4) 0.77287(2) 0.38727(2) 0.01600(12) Uani 1 d . .
W8 W 0.10350(4) 0.62140(2) 0.42567(2) 0.01308(12) Uani 1 d . .
W9 W 0.35344(4) 0.79340(2) 0.25065(2) 0.01686(12) Uani 1 d . .
W10 W -0.04187(4) 0.61416(2) 0.20331(2) 0.01638(12) Uani 1 d . .
W11 W 0.08167(4) 0.74958(2) 0.16992(2) 0.01696(12) Uani 1 d . .
Na1 Na 0.0978(7) 0.8970(4) 0.2803(4) 0.073(2) Uani 1 d . .
Na2 Na 0.0690(4) 0.6265(2) 0.0327(2) 0.0308(13) Uani 1 d . .
K1 K 0.1522(3) 0.37830(14) 0.42572(14) 0.0305(7) Uani 1 d . .
K2 K 0.3671(3) 0.41346(14) 0.27142(14) 0.0318(7) Uani 1 d . .
O1W O 0.2662(9) 0.9604(4) 0.3328(6) 0.048(3) Uani 1 d . .
O2W O 0.3427(10) 0.3475(5) 0.1623(6) 0.063(4) Uani 1 d . .
O3W O 0.2064(9) 0.8941(5) 0.0872(5) 0.053(3) Uani 1 d . .
O4W O -0.3307(11) 0.7137(6) 0.1950(6) 0.067(4) Uani 1 d . .
O5W O 0.2326(11) 0.9604(5) 0.2007(6) 0.063(4) Uani 1 d . .
O6W O 0.2618(15) 0.2883(7) 0.4962(8) 0.099(5) Uiso 1 d . .
O7W O -0.0385(15) 0.7319(7) -0.0092(8) 0.100(5) Uiso 1 d . .
O8W O 0.359(2) 0.5726(12) -0.0150(13) 0.071(7) Uiso 0.50 d . .
O9W O 0.544(2) 0.6489(10) -0.0428(11) 0.145(8) Uiso 1 d . .
O10W O 0.2258(8) 0.3277(5) 0.3185(5) 0.042(3) Uani 1 d . .
O11W O 0.660(2) 0.6389(12) 0.0873(13) 0.074(8) Uiso 0.50 d . .
O12W O -0.240(3) 0.6913(15) 0.0753(16) 0.100(10) Uiso 0.50 d . .
O13W O -0.245(3) 0.5196(13) 0.0760(14) 0.083 Uiso 0.50 d . .
O14W O -0.159(3) 0.5773(14) 0.0129(15) 0.093(10) Uiso 0.50 d . .
O1 O -0.1490(7) 0.7674(4) 0.3388(4) 0.025(2) Uani 1 d . .
O2 O 0.2139(8) 0.8269(4) 0.4453(4) 0.027(2) Uani 1 d . .
O3 O 0.6027(7) 0.7005(4) 0.3930(4) 0.029(2) Uani 1 d . .
O4 O 0.1936(8) 0.4747(4) 0.1152(4) 0.029(2) Uani 1 d . .
O5 O 0.2869(7) 0.7080(3) 0.3030(4) 0.0141(17) Uani 1 d . .
O6 O 0.1951(6) 0.6091(3) 0.3258(3) 0.0117(16) Uani 1 d . .
O7 O 0.3730(6) 0.5171(4) 0.1888(4) 0.0169(18) Uani 1 d . .
O8 O 0.3902(7) 0.7375(3) 0.1852(4) 0.0193(19) Uani 1 d . .
O9 O 0.4726(7) 0.6236(4) 0.1641(4) 0.0206(19) Uani 1 d . .
O10 O -0.0201(7) 0.7770(4) 0.2327(4) 0.023(2) Uani 1 d . .
O11 O 0.2871(7) 0.8274(3) 0.3239(4) 0.021(2) Uani 1 d . .
O12 O -0.1212(6) 0.6699(4) 0.2576(4) 0.0209(19) Uani 1 d . .
O13 O 0.0879(7) 0.7761(4) 0.3437(4) 0.0172(18) Uani 1 d . .
O14 O 0.1053(6) 0.6782(3) 0.2486(4) 0.0160(18) Uani 1 d . .
O15 O 0.4070(7) 0.8610(4) 0.2221(4) 0.026(2) Uani 1 d . .
O16 O 0.3875(7) 0.7527(4) 0.4076(4) 0.0190(19) Uani 1 d . .
O17 O 0.4786(7) 0.7669(4) 0.2993(4) 0.0217(19) Uani 1 d . .
O18 O 0.4095(7) 0.5382(4) 0.3140(4) 0.022(2) Uani 1 d . .
O19 O 0.0248(7) 0.4405(4) 0.3199(4) 0.0197(19) Uani 1 d . .
O20 O 0.2746(7) 0.5926(4) 0.1049(4) 0.0184(18) Uani 1 d . .
O21 O 0.4096(7) 0.6303(4) 0.3954(4) 0.0208(19) Uani 1 d . .
O22 O 0.2006(7) 0.7936(3) 0.2123(4) 0.0181(18) Uani 1 d . .
O23 O 0.0356(7) 0.5494(4) 0.3870(4) 0.0188(18) Uani 1 d . U
O24 O -0.0085(7) 0.5604(4) 0.2679(4) 0.0171(18) Uani 1 d . .
O25 O 0.1739(7) 0.5020(4) 0.2421(3) 0.0165(18) Uani 1 d . .
O26 O -0.0046(7) 0.6683(4) 0.3674(4) 0.0208(19) Uani 1 d . .
O27 O 0.0393(7) 0.8029(4) 0.1124(4) 0.024(2) Uani 1 d . .
O28 O -0.0257(7) 0.6860(4) 0.1486(4) 0.0203(19) Uani 1 d . .
O29 O -0.1593(7) 0.5809(4) 0.1665(4) 0.025(2) Uani 1 d . .
O30 O 0.2264(7) 0.4857(4) 0.3660(4) 0.0179(18) Uani 1 d . .
O31 O 0.1963(7) 0.7048(3) 0.1290(4) 0.0166(18) Uani 1 d . U
O32 O 0.0229(7) 0.6273(4) 0.4909(4) 0.0188(18) Uani 1 d . .
O33 O 0.5091(7) 0.6454(3) 0.2863(4) 0.0183(18) Uani 1 d . U
O34 O 0.1841(6) 0.7001(3) 0.4249(4) 0.0165(18) Uani 1 d . .
O35 O 0.2834(7) 0.6228(4) 0.2247(3) 0.0158(17) Uani 1 d . .
O36 O 0.0778(7) 0.5766(4) 0.1579(4) 0.0190(19) Uani 1 d . .
O37 O 0.3963(8) 0.6932(4) 0.0631(4) 0.026(2) Uani 1 d . .
O38 O 0.2262(7) 0.5814(3) 0.4554(4) 0.0171(18) Uani 1 d . .
O39 O 0.5914(7) 0.5367(4) 0.2373(4) 0.028(2) Uani 1 d . .
O40 O 0.4084(7) 0.4580(4) 0.5907(4) 0.0198(19) Uani 1 d . .
O41 O 0.3004(7) 0.4588(4) 0.5022(4) 0.0194(19) Uani 1 d . .
O42 O 0.4616(7) 0.5669(4) 0.5215(4) 0.0190(19) Uani 1 d . .
O43 O 0.5663(7) 0.5821(4) 0.6077(4) 0.024(2) Uani 1 d . .
N1 N 0.2438(10) 0.4149(6) 0.6575(5) 0.040(3) Uani 1 d . .
H1C H 0.1826 0.3995 0.6753 0.060 Uiso 1 calc R .
H1D H 0.2613 0.4515 0.6744 0.060 Uiso 1 calc R .
H1E H 0.3025 0.3891 0.6636 0.060 Uiso 1 calc R .
N2 N 0.3671(11) 0.6824(5) 0.5272(5) 0.034(3) Uani 1 d . .
H2A H 0.3530 0.7228 0.5295 0.051 Uiso 1 calc R .
H2B H 0.3077 0.6614 0.5408 0.051 Uiso 1 calc R .
H2C H 0.3786 0.6721 0.4876 0.051 Uiso 1 calc R .
C1 C 0.2195(11) 0.4223(6) 0.5913(6) 0.028(3) Uani 1 d . .
H1A H 0.1543 0.4496 0.5850 0.033 Uiso 1 calc R .
H1B H 0.1990 0.3824 0.5733 0.033 Uiso 1 calc R .
C2 C 0.3185(11) 0.4482(6) 0.5575(6) 0.021(3) Uani 1 d . .
C3 C 0.4999(10) 0.6015(5) 0.5642(5) 0.014(3) Uani 1 d . .
C4 C 0.4678(12) 0.6677(6) 0.5655(7) 0.035(4) Uani 1 d . .
H4A H 0.4547 0.6795 0.6083 0.041 Uiso 1 calc R .
H4B H 0.5313 0.6921 0.5514 0.041 Uiso 1 calc R .

loop_
_atom_site_aniso_label
_atom_site_aniso_U_11
_atom_site_aniso_U_22
_atom_site_aniso_U_33
_atom_site_aniso_U_23
_atom_site_aniso_U_13
_atom_site_aniso_U_12
Eu1 0.0118(3) 0.0098(3) 0.0101(3) 0.0007(2) 0.0005(2) -0.0009(2)
B1 0.004(2) 0.004(2) 0.004(2) -0.0003(10) 0.0001(10) 0.0001(10)
W1 0.0137(2) 0.0120(3) 0.0128(3) 0.00298(18) -0.00112(19) -0.00240(18)
W2 0.0154(3) 0.0194(3) 0.0165(3) 0.0040(2) 0.0017(2) 0.00552(19)
W3 0.0156(3) 0.0136(3) 0.0136(3) 0.00322(19) 0.00229(19) 0.00037(18)
W4 0.0196(3) 0.0148(3) 0.0120(3) -0.00013(19) 0.0006(2) -0.00109(19)
W5 0.0153(3) 0.0118(3) 0.0173(3) 0.00224(19) 0.0008(2) -0.00160(18)
W6 0.0204(3) 0.0152(3) 0.0135(3) 0.00482(19) 0.0039(2) 0.00031(19)
W7 0.0205(3) 0.0114(3) 0.0162(3) -0.00086(19) 0.0019(2) 0.00092(19)
W8 0.0138(2) 0.0153(3) 0.0104(2) 0.00198(18) 0.00241(19) 0.00145(18)
W9 0.0211(3) 0.0104(3) 0.0192(3) 0.00369(19) 0.0024(2) -0.00204(19)
W10 0.0145(3) 0.0203(3) 0.0142(3) 0.0051(2) -0.0022(2) -0.00029(19)
W11 0.0185(3) 0.0164(3) 0.0159(3) 0.0071(2) 0.0002(2) 0.00335(19)
Na1 0.067(5) 0.069(5) 0.082(6) 0.029(4) -0.021(4) 0.006(4)
Na2 0.030(3) 0.044(3) 0.018(3) 0.017(2) 0.001(2) -0.001(2)
K1 0.0349(18) 0.0289(17) 0.0278(17) 0.0041(13) 0.0015(13) -0.0068(13)
K2 0.0406(19) 0.0256(17) 0.0289(17) 0.0023(13) -0.0028(14) -0.0012(13)
O1W 0.052(7) 0.013(5) 0.080(9) 0.001(5) 0.012(6) -0.009(5)
O2W 0.050(7) 0.040(7) 0.100(11) -0.013(7) 0.014(7) -0.018(6)
O3W 0.037(7) 0.074(9) 0.049(7) -0.009(6) 0.005(5) -0.006(6)
O4W 0.050(8) 0.069(9) 0.082(10) 0.026(7) -0.011(7) -0.006(6)
O5W 0.065(9) 0.050(8) 0.072(9) 0.005(6) -0.002(7) 0.000(6)
O10W 0.034(6) 0.038(6) 0.053(7) -0.014(5) 0.006(5) -0.007(5)
O1 0.013(5) 0.036(6) 0.027(5) 0.001(4) 0.007(4) 0.009(4)
O2 0.042(6) 0.015(5) 0.026(5) -0.006(4) 0.012(4) 0.000(4)
O3 0.020(5) 0.025(5) 0.043(6) 0.005(4) -0.003(4) 0.004(4)
O4 0.028(5) 0.040(6) 0.019(5) -0.006(4) 0.001(4) 0.003(4)
O5 0.018(4) 0.005(4) 0.019(5) 0.001(3) -0.001(3) -0.002(3)
O6 0.015(4) 0.005(4) 0.015(4) 0.003(3) 0.004(3) -0.003(3)
O7 0.013(4) 0.017(4) 0.020(5) -0.001(3) 0.000(3) 0.000(3)
O8 0.019(5) 0.009(4) 0.030(5) 0.004(4) 0.007(4) 0.002(3)
O9 0.024(5) 0.021(5) 0.017(5) 0.009(4) 0.009(4) 0.002(4)
O10 0.019(5) 0.032(5) 0.018(5) 0.003(4) 0.003(4) 0.010(4)
O11 0.036(5) 0.007(4) 0.021(5) -0.002(3) 0.000(4) 0.003(4)
O12 0.010(4) 0.024(5) 0.028(5) 0.007(4) -0.002(4) -0.003(3)
O13 0.013(4) 0.021(5) 0.018(5) 0.000(3) 0.000(3) 0.010(3)
O14 0.017(4) 0.015(4) 0.015(4) 0.002(3) -0.001(3) -0.002(3)
O15 0.025(5) 0.019(5) 0.034(6) 0.010(4) 0.011(4) -0.003(4)
O16 0.019(5) 0.015(5) 0.023(5) -0.002(4) -0.003(4) 0.001(3)
O17 0.019(5) 0.022(5) 0.024(5) -0.001(4) 0.003(4) -0.005(4)
O18 0.022(5) 0.029(5) 0.014(5) 0.006(4) -0.002(4) -0.011(4)
O19 0.033(5) 0.014(4) 0.012(4) -0.003(3) -0.001(4) -0.004(4)
O20 0.019(4) 0.019(5) 0.018(5) -0.003(3) 0.001(4) -0.001(3)
O21 0.023(5) 0.021(5) 0.018(5) 0.005(4) -0.001(4) 0.004(4)
O22 0.016(4) 0.013(4) 0.025(5) 0.008(3) 0.001(4) 0.000(3)
O23 0.019(2) 0.019(2) 0.019(2) 0.0009(10) 0.0017(10) -0.0004(10)
O24 0.020(5) 0.017(4) 0.014(4) 0.000(3) -0.002(4) -0.005(3)
O25 0.025(5) 0.020(5) 0.005(4) 0.000(3) 0.005(3) -0.005(3)
O26 0.021(5) 0.023(5) 0.018(5) 0.000(4) 0.002(4) -0.001(4)
O27 0.033(5) 0.019(5) 0.021(5) 0.008(4) 0.001(4) 0.002(4)
O28 0.025(5) 0.014(5) 0.022(5) 0.000(3) -0.005(4) 0.001(4)
O29 0.011(4) 0.045(6) 0.019(5) -0.002(4) -0.003(4) -0.005(4)
O30 0.017(4) 0.019(5) 0.018(5) 0.000(3) 0.003(4) -0.005(3)
O31 0.020(4) 0.020(4) 0.010(4) 0.011(3) 0.004(3) 0.005(3)
O32 0.023(5) 0.022(5) 0.012(4) 0.003(3) 0.006(4) -0.001(4)
O33 0.023(4) 0.010(4) 0.022(4) 0.003(3) 0.001(3) -0.006(3)
O34 0.012(4) 0.020(5) 0.019(5) -0.004(3) 0.004(3) 0.003(3)
O35 0.020(4) 0.019(4) 0.009(4) 0.000(3) 0.005(3) 0.006(3)
O36 0.025(5) 0.021(5) 0.011(4) 0.003(3) -0.007(4) 0.009(4)
O37 0.033(5) 0.024(5) 0.020(5) 0.003(4) 0.006(4) -0.005(4)
O38 0.016(4) 0.015(4) 0.021(5) 0.005(3) 0.005(4) 0.003(3)
O39 0.017(5) 0.029(5) 0.039(6) -0.007(4) 0.006(4) 0.007(4)
O40 0.010(4) 0.027(5) 0.023(5) 0.007(4) 0.002(4) -0.002(3)
O41 0.022(5) 0.021(5) 0.015(5) 0.007(4) 0.006(4) 0.000(4)
O42 0.021(5) 0.023(5) 0.014(5) -0.001(4) 0.004(4) 0.000(4)
O43 0.032(5) 0.021(5) 0.018(5) -0.001(4) -0.006(4) 0.006(4)
N1 0.035(7) 0.059(9) 0.026(7) 0.001(6) 0.014(6) -0.027(6)
N2 0.056(8) 0.017(6) 0.028(7) -0.006(5) -0.013(6) 0.015(5)
C1 0.019(7) 0.029(8) 0.035(8) 0.014(6) 0.002(6) -0.012(6)
C2 0.025(7) 0.020(7) 0.018(7) -0.001(5) 0.007(6) -0.001(5)
C3 0.017(6) 0.013(6) 0.012(6) -0.003(5) -0.001(5) 0.010(5)
C4 0.028(8) 0.040(9) 0.034(9) -0.008(7) -0.013(7) -0.001(6)

loop_
_atom_type_symbol
_atom_type_description
_atom_type_scat_dispersion_real
_atom_type_scat_dispersion_imag
_atom_type_scat_source
C C 0.0033 0.0016 'International Tables Vol C Tables 4.2.6.8 and 6.1.1.4'
H H 0.0000 0.0000 'International Tables Vol C Tables 4.2.6.8 and 6.1.1.4'
B B 0.0013 0.0007 'International Tables Vol C Tables 4.2.6.8 and 6.1.1.4'
N N 0.0061 0.0033 'International Tables Vol C Tables 4.2.6.8 and 6.1.1.4'
O O 0.0106 0.0060 'International Tables Vol C Tables 4.2.6.8 and 6.1.1.4'
W W -0.8490 6.8722 'International Tables Vol C Tables 4.2.6.8 and 6.1.1.4'
Eu Eu -0.1578 3.6682 'International Tables Vol C Tables 4.2.6.8 and 6.1.1.4'
K K 0.2009 0.2494 'International Tables Vol C Tables 4.2.6.8 and 6.1.1.4'
Na Na 0.0362 0.0249 'International Tables Vol C Tables 4.2.6.8 and 6.1.1.4'

loop_
_geom_angle_atom_site_label_1
_geom_angle_atom_site_label_2
_geom_angle_atom_site_label_3
_geom_angle
_geom_angle_site_symmetry_1
_geom_angle_site_symmetry_3
K2 Eu1 Eu1 120.46(5) . 3_666
O18 Eu1 Eu1 136.3(2) . 3_666
O18 Eu1 K2 44.4(2) . .
O18 Eu1 O38 107.3(3) . .
O18 Eu1 O41 142.8(3) . .
O18 Eu1 O42 114.6(3) . 3_666
O18 Eu1 O43 79.3(3) . 3_666
O18 Eu1 C3 98.1(3) . 3_666
O21 Eu1 Eu1 112.69(19) . 3_666
O21 Eu1 K2 110.6(2) . .
O21 Eu1 O18 66.5(3) . .
O21 Eu1 O30 105.1(3) . .
O21 Eu1 O38 69.7(3) . .
O21 Eu1 O40 73.2(3) . 3_666
O21 Eu1 O41 140.5(3) . .
O21 Eu1 O42 135.9(3) . 3_666
O21 Eu1 O43 143.2(3) . 3_666
O21 Eu1 C3 148.0(3) . 3_666
O30 Eu1 Eu1 140.99(19) . 3_666
O30 Eu1 K2 49.3(2) . .
O30 Eu1 O18 68.1(3) . .
O30 Eu1 O38 71.2(3) . .
O30 Eu1 O41 78.1(3) . .
O30 Eu1 O42 116.2(2) . 3_666
O30 Eu1 O43 72.5(3) . 3_666
O30 Eu1 C3 93.6(3) . 3_666
O38 Eu1 Eu1 113.03(18) . 3_666
O38 Eu1 K2 119.19(19) . .
O38 Eu1 O41 74.6(3) . .
O38 Eu1 O42 137.1(2) . 3_666
O38 Eu1 O43 137.0(3) . 3_666
O38 Eu1 C3 142.0(3) . 3_666
O40 Eu1 Eu1 65.40(19) 3_666 3_666
O40 Eu1 K2 91.2(2) 3_666 .
O40 Eu1 O18 73.6(3) 3_666 .
O40 Eu1 O30 138.2(3) 3_666 .
O40 Eu1 O38 138.2(3) 3_666 .
O40 Eu1 O41 130.2(3) 3_666 .
O40 Eu1 O42 66.0(3) 3_666 3_666
O40 Eu1 O43 84.8(3) 3_666 3_666
O40 Eu1 C3 75.6(3) 3_666 3_666
O41 Eu1 Eu1 66.87(19) . 3_666
O41 Eu1 K2 101.1(2) . .
O41 Eu1 O42 66.8(3) . 3_666
O41 Eu1 C3 68.2(3) . 3_666
O42 Eu1 Eu1 33.85(16) 3_666 3_666
O42 Eu1 Eu1 41.12(19) . 3_666
O42 Eu1 K2 86.83(16) 3_666 .
O42 Eu1 K2 160.8(2) . .
O42 Eu1 O18 139.6(3) . .
O42 Eu1 O21 79.7(3) . .
O42 Eu1 O30 145.7(3) . .
O42 Eu1 O38 79.2(3) . .
O42 Eu1 O40 76.0(3) . 3_666
O42 Eu1 O41 77.5(3) . .
O42 Eu1 O42 75.0(3) . 3_666
O42 Eu1 O43 123.6(3) . 3_666
O42 Eu1 C3 99.3(3) . 3_666
O42 Eu1 C3 24.7(3) 3_666 3_666
O43 Eu1 Eu1 82.57(18) 3_666 3_666
O43 Eu1 K2 39.50(19) 3_666 .
O43 Eu1 O41 76.0(3) 3_666 .
O43 Eu1 O42 48.8(2) 3_666 3_666
O43 Eu1 C3 24.3(3) 3_666 3_666
C3 Eu1 Eu1 58.3(2) 3_666 3_666
C3 Eu1 K2 63.1(2) 3_666 .
O5 B1 O6 107.0(8) . .
O14 B1 O5 111.4(8) . .
O14 B1 O6 107.1(8) . .
O14 B1 O35 112.0(8) . .
O35 B1 O5 111.6(8) . .
O35 B1 O6 107.4(8) . .
K1 W1 K2 69.77(7) . .
O6 W1 K1 126.70(17) . .
O6 W1 K2 97.19(18) . .
O19 W1 K1 54.5(3) . .
O19 W1 K2 89.2(3) . .
O19 W1 O6 173.4(3) . .
O19 W1 O23 99.7(4) . .
O19 W1 O24 98.6(3) . .
O19 W1 O25 101.6(4) . .
O19 W1 O30 101.3(4) . .
O23 W1 K1 87.4(2) . .
O23 W1 K2 144.2(2) . .
O23 W1 O6 74.3(3) . .
O23 W1 O24 82.7(3) . .
O23 W1 O25 155.0(3) . .
O24 W1 K1 149.3(2) . .
O24 W1 K2 130.4(2) . .
O24 W1 O6 78.2(3) . .
O25 W1 K1 115.7(2) . .
O25 W1 K2 49.2(2) . .
O25 W1 O6 83.7(3) . .
O25 W1 O24 81.4(3) . .
O30 W1 K1 49.1(3) . .
O30 W1 K2 50.8(3) . .
O30 W1 O6 81.9(3) . .
O30 W1 O23 93.4(3) . .
O30 W1 O24 160.1(3) . .
O30 W1 O25 95.1(4) . .
O1 W2 O10 98.5(4) . .
O1 W2 O12 97.7(4) . .
O1 W2 O13 100.3(4) . .
O1 W2 O14 169.2(3) . .
O1 W2 O26 102.9(4) . .
O10 W2 O14 73.0(3) . .
O12 W2 O10 86.6(3) . .
O12 W2 O14 75.5(3) . .
O13 W2 O10 87.0(3) . .
O13 W2 O12 161.6(3) . .
O13 W2 O14 86.1(3) . .
O26 W2 O10 158.6(4) . .
O26 W2 O12 90.1(3) . .
O26 W2 O13 89.6(3) . .
O26 W2 O14 85.7(3) . .
O7 W3 K2 51.0(2) . .
O7 W3 O9 82.6(3) . .
O7 W3 O35 74.3(3) . .
O9 W3 K2 132.3(2) . .
O9 W3 O35 71.4(3) . .
O18 W3 K2 51.1(3) . .
O18 W3 O7 94.1(3) . .
O18 W3 O9 161.6(4) . .
O18 W3 O33 92.7(4) . .
O18 W3 O35 90.3(3) . .
O33 W3 K2 142.7(2) . .
O33 W3 O7 159.0(3) . .
O33 W3 O9 84.7(3) . .
O33 W3 O35 85.9(3) . .
O35 W3 K2 101.1(2) . .
O39 W3 K2 83.0(3) . .
O39 W3 O7 97.8(4) . .
O39 W3 O9 94.8(4) . .
O39 W3 O18 103.6(4) . .
O39 W3 O33 99.9(4) . .
O39 W3 O35 164.6(4) . .
O4 W4 K2 84.6(3) . .
O4 W4 O7 98.9(4) . .
O4 W4 O20 98.4(4) . .
O4 W4 O25 101.6(4) . .
O4 W4 O35 170.8(4) . .
O4 W4 O36 100.8(4) . .
O7 W4 K2 45.2(2) . .
O7 W4 O20 88.6(3) . .
O7 W4 O25 88.5(3) . .
O7 W4 O35 75.0(3) . .
O20 W4 K2 133.1(2) . .
O20 W4 O25 160.0(3) . .
O20 W4 O35 74.9(3) . .
O25 W4 K2 50.1(2) . .
O25 W4 O35 85.3(3) . .
O35 W4 K2 95.43(18) . .
O36 W4 K2 137.6(3) . .
O36 W4 O7 160.3(3) . .
O36 W4 O20 88.1(3) . .
O36 W4 O25 88.0(3) . .
O36 W4 O35 85.4(3) . .
O3 W5 O5 167.3(3) . .
O3 W5 O16 98.5(4) . .
O3 W5 O17 97.9(4) . .
O3 W5 O21 103.3(4) . .
O3 W5 O33 99.3(4) . .
O16 W5 O5 74.5(3) . .
O16 W5 O17 82.1(3) . .
O17 W5 O5 70.9(3) . .
O21 W5 O5 87.7(3) . .
O21 W5 O16 91.8(4) . .
O21 W5 O17 158.7(3) . .
O21 W5 O33 93.7(4) . .
O33 W5 O5 86.2(3) . .
O33 W5 O16 159.7(3) . .
O33 W5 O17 85.8(3) . .
O8 W6 O20 161.9(4) . .
O8 W6 O31 86.3(3) . .
O8 W6 O35 86.9(3) . .
O9 W6 O8 91.8(4) . .
O9 W6 O20 89.9(3) . .
O9 W6 O31 160.7(3) . .
O9 W6 O35 76.7(3) . .
O20 W6 O35 76.0(3) . .
O31 W6 O20 86.1(3) . .
O31 W6 O35 84.0(3) . .
O37 W6 O8 100.1(4) . .
O37 W6 O9 100.3(4) . .
O37 W6 O20 97.3(4) . .
O37 W6 O31 99.0(4) . .
O37 W6 O35 172.5(3) . .
O2 W7 O5 170.6(4) . .
O2 W7 O11 98.6(4) . .
O2 W7 O13 100.6(4) . .
O2 W7 O16 98.2(4) . .
O2 W7 O34 101.9(4) . .
O11 W7 O5 74.0(3) . .
O13 W7 O5 84.8(3) . .
O13 W7 O11 86.9(4) . .
O16 W7 O5 76.1(3) . .
O16 W7 O11 88.0(4) . .
O16 W7 O13 161.0(3) . .
O34 W7 O5 85.8(3) . .
O34 W7 O11 159.4(3) . .
O34 W7 O13 87.5(3) . .
O34 W7 O16 90.9(3) . .
O23 W8 O6 74.0(3) . .
O23 W8 O26 84.4(3) . .
O23 W8 O34 153.8(3) . .
O26 W8 O6 78.5(3) . .
O32 W8 O6 172.6(3) . .
O32 W8 O23 100.2(4) . .
O32 W8 O26 96.5(4) . .
O32 W8 O34 103.0(4) . .
O32 W8 O38 102.0(4) . .
O34 W8 O6 81.8(3) . .
O34 W8 O26 81.2(3) . .
O38 W8 O6 83.2(3) . .
O38 W8 O23 94.3(3) . .
O38 W8 O26 161.3(4) . .
O38 W8 O34 92.5(3) . .
O8 W9 O5 86.6(3) . .
O8 W9 O11 161.6(3) . .
O8 W9 O22 85.6(3) . .
O11 W9 O5 75.8(3) . .
O11 W9 O22 87.0(4) . .
O15 W9 O5 171.9(4) . .
O15 W9 O8 100.4(4) . .
O15 W9 O11 97.5(4) . .
O15 W9 O17 99.8(4) . .
O15 W9 O22 101.1(4) . .
O17 W9 O5 75.9(3) . .
O17 W9 O8 91.1(4) . .
O17 W9 O11 89.8(4) . .
O17 W9 O22 159.1(3) . .
O22 W9 O5 83.3(3) . .
O12 W10 O14 75.6(3) . .
O12 W10 O28 85.8(3) . .
O24 W10 O12 92.0(3) . .
O24 W10 O14 86.2(3) . .
O24 W10 O28 158.3(3) . .
O24 W10 O36 88.7(3) . .
O28 W10 O14 72.4(3) . .
O29 W10 O12 98.1(4) . .
O29 W10 O14 169.3(3) . .
O29 W10 O24 102.9(4) . .
O29 W10 O28 98.8(4) . .
O29 W10 O36 100.3(4) . .
O36 W10 O12 161.0(3) . .
O36 W10 O14 85.4(3) . .
O36 W10 O28 86.7(3) . .
O10 W11 O14 75.8(3) . .
O22 W11 O10 88.6(4) . .
O22 W11 O14 85.5(3) . .
O22 W11 O28 160.9(3) . .
O22 W11 O31 87.5(3) . .
O27 W11 O10 97.1(4) . .
O27 W11 O14 170.4(4) . .
O27 W11 O22 100.9(4) . .
O27 W11 O28 98.2(4) . .
O27 W11 O31 101.4(4) . .
O28 W11 O10 88.2(4) . .
O28 W11 O14 75.5(3) . .
O31 W11 O10 161.6(3) . .
O31 W11 O14 86.0(3) . .
O31 W11 O28 89.7(3) . .
O1W Na1 O5W 64.0(4) . .
O1W Na1 O11 64.3(3) . .
O1W Na1 O13 108.0(3) . .
O1W Na1 O19 121.7(4) . 2
O1W Na1 O22 107.0(4) . .
O5W Na1 O11 90.4(4) . .
O5W Na1 O13 139.9(4) . .
O5W Na1 O22 79.3(4) . .
O11 Na1 O13 54.4(3) . .
O11 Na1 O22 55.0(3) . .
O13 Na1 O22 65.2(3) . .
O19 Na1 O5W 68.5(4) 2 .
O19 Na1 O11 146.9(4) 2 .
O19 Na1 O13 130.1(4) 2 .
O19 Na1 O22 95.0(3) 2 .
O7W Na2 O14W 81.3(7) . .
O7W Na2 O2 76.2(4) . 4_575
O7W Na2 O20 138.2(4) . .
O7W Na2 O31 88.0(4) . .
O7W Na2 O36 127.9(4) . .
O14W Na2 O20 136.6(7) . .
O14W Na2 O31 137.4(7) . .
O2 Na2 O14W 128.5(7) 4_575 .
O2 Na2 O20 86.2(3) 4_575 .
O2 Na2 O31 87.6(3) 4_575 .
O2 Na2 O36 139.9(3) 4_575 .
O20 Na2 O31 53.2(2) . .
O36 Na2 O14W 89.8(7) . .
O36 Na2 O20 54.2(2) . .
O36 Na2 O31 65.0(2) . .
Eu1 K1 K2 56.93(6) . .
W1 K1 Eu1 60.98(4) . .
W1 K1 K2 57.93(6) . .
O6W K1 Eu1 103.4(4) . .
O6W K1 W1 161.3(4) . .
O6W K1 K2 105.8(4) . .
O6W K1 O19 160.8(4) . .
O6W K1 O27 95.5(4) . 2_545
O6W K1 O30 133.6(4) . .
O6W K1 O32 87.5(4) . 3_566
O6W K1 O41 82.0(4) . .
O10W K1 Eu1 93.6(2) . .
O10W K1 W1 80.3(2) . .
O10W K1 K2 37.4(2) . .
O10W K1 O6W 91.2(4) . .
O10W K1 O19 72.9(3) . .
O10W K1 O27 78.6(3) . 2_545
O10W K1 O30 80.4(3) . .
O10W K1 O32 142.6(3) . 3_566
O10W K1 O41 120.8(3) . .
O19 K1 Eu1 88.55(17) . .
O19 K1 W1 27.84(15) . .
O19 K1 K2 68.13(18) . .
O27 K1 Eu1 159.7(2) 2_545 .
O27 K1 W1 98.99(19) 2_545 .
O27 K1 K2 111.0(2) 2_545 .
O27 K1 O19 71.3(2) 2_545 .
O27 K1 O41 160.3(3) 2_545 .
O30 K1 Eu1 33.17(16) . .
O30 K1 W1 28.78(16) . .
O30 K1 K2 45.71(18) . .
O30 K1 O19 55.6(2) . .
O30 K1 O27 126.5(3) . 2_545
O30 K1 O41 64.7(2) . .
O32 K1 Eu1 123.03(19) 3_566 .
O32 K1 W1 109.30(19) 3_566 .
O32 K1 K2 166.50(19) 3_566 .
O32 K1 O19 98.5(2) 3_566 .
O32 K1 O27 64.4(3) 3_566 2_545
O32 K1 O30 125.5(3) 3_566 .
O32 K1 O41 96.0(2) 3_566 .
O41 K1 Eu1 34.37(16) . .
O41 K1 W1 88.14(17) . .
O41 K1 K2 88.37(18) . .
O41 K1 O19 115.2(2) . .
W1 K2 Eu1 60.58(5) . .
W3 K2 Eu1 64.38(5) . .
W3 K2 W1 78.71(6) . .
W3 K2 W4 53.00(4) . .
W4 K2 Eu1 95.61(7) . .
W4 K2 W1 57.16(4) . .
O2W K2 Eu1 175.2(3) . .
O2W K2 W1 116.3(3) . .
O2W K2 W3 112.0(3) . .
O2W K2 W4 79.6(3) . .
O2W K2 O7 83.4(3) . .
O2W K2 O15 84.2(3) . 2_645
O2W K2 O18 140.1(3) . .
O2W K2 O25 95.9(3) . .
O2W K2 O30 141.4(3) . .
O10W K2 Eu1 97.1(2) . .
O10W K2 W1 75.6(2) . .
O10W K2 W3 153.6(2) . .
O10W K2 W4 115.0(2) . .
O10W K2 O2W 85.2(3) . .
O10W K2 O7 142.9(3) . .
O10W K2 O15 106.7(3) . 2_645
O10W K2 O18 128.5(3) . .
O10W K2 O25 92.7(3) . .
O10W K2 O30 75.6(3) . .
O7 K2 Eu1 92.26(17) . .
O7 K2 W1 78.14(17) . .
O7 K2 W3 31.98(15) . .
O7 K2 W4 28.08(15) . .
O7 K2 O15 107.1(3) . 2_645
O7 K2 O18 56.9(2) . .
O7 K2 O25 53.8(2) . .
O7 K2 O30 92.1(2) . .
O15 K2 Eu1 99.00(18) 2_645 .
O15 K2 W1 159.4(2) 2_645 .
O15 K2 W3 95.20(19) 2_645 .
O15 K2 W4 133.4(2) 2_645 .
O15 K2 O18 102.0(3) 2_645 .
O15 K2 O25 160.5(3) 2_645 .
O15 K2 O30 133.1(2) 2_645 .
O18 K2 Eu1 35.91(16) . .
O18 K2 W1 63.58(18) . .
O18 K2 W3 28.88(17) . .
O18 K2 W4 67.47(16) . .
O18 K2 O25 65.8(2) . .
O18 K2 O30 53.8(2) . .
O25 K2 Eu1 79.90(16) . .
O25 K2 W1 28.51(15) . .
O25 K2 W3 66.60(16) . .
O25 K2 W4 29.14(15) . .
O25 K2 O30 53.0(2) . .
O30 K2 Eu1 36.39(14) . .
O30 K2 W1 26.67(14) . .
O30 K2 W3 78.75(16) . .
O30 K2 W4 78.81(16) . .
O43 K2 Eu1 35.53(18) 3_666 .
O43 K2 W1 85.8(2) 3_666 .
O43 K2 W3 92.4(2) 3_666 .
O43 K2 W4 131.1(2) 3_666 .
O43 K2 O2W 149.3(3) 3_666 .
O43 K2 O10W 79.8(3) 3_666 .
O43 K2 O7 123.9(3) 3_666 .
O43 K2 O15 74.7(3) 3_666 2_645
O43 K2 O18 67.7(2) 3_666 .
O43 K2 O25 111.4(3) 3_666 .
O43 K2 O30 59.3(2) 3_666 .
K2 O10W K1 105.0(3) . .
W7 O2 Na2 146.7(5) . 4_576
B1 O5 W5 123.6(6) . .
B1 O5 W7 126.9(6) . .
B1 O5 W9 125.3(6) . .
W7 O5 W5 88.4(2) . .
W9 O5 W5 91.4(3) . .
W9 O5 W7 90.1(2) . .
B1 O6 W1 130.0(6) . .
B1 O6 W8 131.2(6) . .
W8 O6 W1 86.2(2) . .
W3 O7 K2 97.0(3) . .
W4 O7 W3 121.6(4) . .
W4 O7 K2 106.7(3) . .
W6 O8 W9 148.6(5) . .
W6 O9 W3 120.0(4) . .
W11 O10 W2 119.8(4) . .
W7 O11 W9 119.7(4) . .
W7 O11 Na1 106.6(4) . .
W9 O11 Na1 105.8(4) . .
W2 O12 W10 119.7(4) . .
W2 O13 W7 145.2(4) . .
W2 O13 Na1 109.9(3) . .
W7 O13 Na1 101.9(3) . .
B1 O14 W2 125.0(6) . .
B1 O14 W10 125.2(6) . .
B1 O14 W11 124.1(6) . .
W10 O14 W2 89.0(3) . .
W11 O14 W2 91.4(3) . .
W11 O14 W10 91.6(3) . .
W9 O15 K2 132.0(4) . 2_655
W7 O16 W5 120.6(4) . .
W9 O17 W5 121.8(4) . .
Eu1 O18 K2 99.7(3) . .
W3 O18 Eu1 156.9(4) . .
W3 O18 K2 100.0(4) . .
W1 O19 Na1 124.1(4) . 2_545
W1 O19 K1 97.7(3) . .
Na1 O19 K1 132.8(3) 2_545 .
W4 O20 W6 119.2(4) . .
W4 O20 Na2 102.8(3) . .
W6 O20 Na2 107.7(3) . .
W5 O21 Eu1 155.4(5) . .
W9 O22 Na1 100.5(3) . .
W11 O22 W9 148.4(4) . .
W11 O22 Na1 108.1(4) . .
W1 O23 W8 122.5(4) . .
W10 O24 W1 151.9(5) . .
W1 O25 W4 152.9(5) . .
W1 O25 K2 102.3(3) . .
W4 O25 K2 100.8(3) . .
W2 O26 W8 151.7(5) . .
W11 O27 K1 140.7(5) . 2
W11 O28 W10 120.5(4) . .
Eu1 O30 K1 107.4(3) . .
Eu1 O30 K2 94.3(3) . .
W1 O30 Eu1 144.9(4) . .
W1 O30 K1 102.1(3) . .
W1 O30 K2 102.5(3) . .
K1 O30 K2 93.7(2) . .
W6 O31 Na2 103.9(3) . .
W11 O31 W6 147.2(4) . .
W11 O31 Na2 105.2(3) . .
W8 O32 K1 164.2(4) . 3_566
W5 O33 W3 139.2(5) . .
W7 O34 W8 153.9(4) . .
B1 O35 W3 124.5(6) . .
B1 O35 W4 126.6(6) . .
B1 O35 W6 124.4(6) . .
W3 O35 W4 89.0(3) . .
W6 O35 W3 91.9(3) . .
W6 O35 W4 89.6(3) . .
W4 O36 W10 145.5(4) . .
W4 O36 Na2 104.0(4) . .
W10 O36 Na2 108.3(3) . .
W8 O38 Eu1 143.5(4) . .
C2 O40 Eu1 137.6(8) . 3_666
Eu1 O41 K1 103.4(3) . .
C2 O41 Eu1 134.5(8) . .
C2 O41 K1 120.7(8) . .
Eu1 O42 Eu1 105.0(3) . 3_666
C3 O42 Eu1 85.7(6) . 3_666
C3 O42 Eu1 165.9(8) . .
Eu1 O43 K2 105.0(3) 3_666 3_666
C3 O43 Eu1 103.0(7) . 3_666
C3 O43 K2 148.1(8) . 3_666
H1C N1 H1D 109.5 . .
H1C N1 H1E 109.5 . .
H1D N1 H1E 109.5 . .
C1 N1 H1C 109.5 . .
C1 N1 H1D 109.5 . .
C1 N1 H1E 109.5 . .
H2A N2 H2B 109.5 . .
H2A N2 H2C 109.5 . .
H2B N2 H2C 109.5 . .
C4 N2 H2A 109.5 . .
C4 N2 H2B 109.5 . .
C4 N2 H2C 109.5 . .
N1 C1 H1A 109.0 . .
N1 C1 H1B 109.0 . .
N1 C1 C2 113.0(10) . .
H1A C1 H1B 107.8 . .
C2 C1 H1A 109.0 . .
C2 C1 H1B 109.0 . .
O40 C2 C1 115.7(11) . .
O41 C2 O40 128.7(12) . .
O41 C2 C1 115.6(11) . .
O42 C3 Eu1 69.7(6) . 3_666
O42 C3 O43 122.1(10) . .
O42 C3 C4 120.5(10) . .
O43 C3 Eu1 52.8(5) . 3_666
O43 C3 C4 117.3(10) . .
C4 C3 Eu1 168.5(8) . 3_666
N2 C4 C3 113.9(10) . .
N2 C4 H4A 108.8 . .
N2 C4 H4B 108.8 . .
C3 C4 H4A 108.8 . .
C3 C4 H4B 108.8 . .
H4A C4 H4B 107.7 . .

loop_
_geom_bond_atom_site_label_1
_geom_bond_atom_site_label_2
_geom_bond_distance
_geom_bond_site_symmetry_2
Eu1 Eu1 4.1245(11) 3_666
Eu1 K2 4.057(3) .
Eu1 O18 2.414(8) .
Eu1 O21 2.404(8) .
Eu1 O30 2.414(8) .
Eu1 O38 2.421(8) .
Eu1 O40 2.407(8) 3_666
Eu1 O41 2.443(8) .
Eu1 O42 2.379(8) .
Eu1 O42 2.809(8) 3_666
Eu1 O43 2.440(8) 3_666
Eu1 C3 2.987(11) 3_666
B1 O5 1.504(13) .
B1 O6 1.542(13) .
B1 O14 1.483(13) .
B1 O35 1.504(14) .
W1 K1 3.627(3) .
W1 K2 3.884(3) .
W1 O6 2.449(7) .
W1 O19 1.709(8) .
W1 O23 1.894(8) .
W1 O24 2.027(8) .
W1 O25 1.898(8) .
W1 O30 1.786(8) .
W2 O1 1.722(8) .
W2 O10 1.947(8) .
W2 O12 1.934(8) .
W2 O13 1.892(8) .
W2 O14 2.392(8) .
W2 O26 1.834(8) .
W3 K2 3.644(3) .
W3 O7 1.944(7) .
W3 O9 2.061(8) .
W3 O18 1.787(8) .
W3 O33 1.901(8) .
W3 O35 2.389(8) .
W3 O39 1.702(8) .
W4 K2 3.854(3) .
W4 O4 1.696(9) .
W4 O7 1.894(7) .
W4 O20 1.905(8) .
W4 O25 1.910(8) .
W4 O35 2.394(8) .
W4 O36 1.882(8) .
W5 O3 1.718(8) .
W5 O5 2.406(7) .
W5 O16 1.959(8) .
W5 O17 2.014(8) .
W5 O21 1.756(8) .
W5 O33 1.901(8) .
W6 O8 1.895(8) .
W6 O9 1.846(8) .
W6 O20 1.946(8) .
W6 O31 1.936(8) .
W6 O35 2.321(8) .
W6 O37 1.736(9) .
W7 O2 1.725(8) .
W7 O5 2.387(8) .
W7 O11 1.921(8) .
W7 O13 1.908(7) .
W7 O16 1.889(8) .
W7 O34 1.868(8) .
W8 O6 2.444(8) .
W8 O23 1.918(8) .
W8 O26 2.013(8) .
W8 O32 1.722(8) .
W8 O34 1.945(8) .
W8 O38 1.772(7) .
W9 O5 2.311(7) .
W9 O8 1.911(8) .
W9 O11 1.924(8) .
W9 O15 1.712(8) .
W9 O17 1.852(8) .
W9 O22 1.937(8) .
W10 O12 1.938(9) .
W10 O14 2.384(7) .
W10 O24 1.833(8) .
W10 O28 1.957(8) .
W10 O29 1.713(8) .
W10 O36 1.918(8) .
W11 O10 1.926(9) .
W11 O14 2.291(7) .
W11 O22 1.887(8) .
W11 O27 1.743(8) .
W11 O28 1.905(8) .
W11 O31 1.896(8) .
Na1 O1W 2.616(13) .
Na1 O5W 2.737(16) .
Na1 O11 2.806(11) .
Na1 O13 2.947(11) .
Na1 O19 2.699(10) 2
Na1 O22 2.948(12) .
Na2 O7W 2.735(17) .
Na2 O14W 2.88(3) .
Na2 O2 2.767(10) 4_575
Na2 O20 2.899(9) .
Na2 O31 3.012(9) .
Na2 O36 2.884(9) .
K1 K2 4.301(5) .
K1 O6W 2.746(16) .
K1 O10W 2.714(11) .
K1 O19 2.979(8) .
K1 O27 2.862(9) 2_545
K1 O30 2.804(8) .
K1 O32 2.774(9) 3_566
K1 O41 2.911(9) .
K2 O2W 2.740(13) .
K2 O10W 2.706(11) .
K2 O7 2.854(8) .
K2 O15 2.874(9) 2_645
K2 O18 2.881(9) .
K2 O25 3.009(9) .
K2 O30 3.085(9) .
K2 O43 2.671(8) 3_666
O11W O12W 1.65(4) 1_655
O12W O11W 1.65(4) 1_455
O2 Na2 2.767(10) 4_576
O15 K2 2.874(9) 2_655
O19 Na1 2.699(10) 2_545
O27 K1 2.862(9) 2
O32 K1 2.774(9) 3_566
O40 Eu1 2.407(8) 3_666
O40 C2 1.263(14) .
O41 C2 1.216(14) .
O42 Eu1 2.809(8) 3_666
O42 C3 1.250(13) .
O43 Eu1 2.440(8) 3_666
O43 K2 2.671(8) 3_666
O43 C3 1.259(13) .
N1 H1C 0.8900 .
N1 H1D 0.8900 .
N1 H1E 0.8900 .
N1 C1 1.442(17) .
N2 H2A 0.8900 .
N2 H2B 0.8900 .
N2 H2C 0.8900 .
N2 C4 1.442(16) .
C1 H1A 0.9700 .
C1 H1B 0.9700 .
C1 C2 1.500(17) .
C3 Eu1 2.987(11) 3_666
C3 C4 1.478(17) .
C4 H4A 0.9700 .
C4 H4B 0.9700 .

loop_
_geom_hbond_atom_site_label_D
_geom_hbond_atom_site_label_H
_geom_hbond_atom_site_label_A
_geom_hbond_distance_DH
_geom_hbond_distance_HA
_geom_hbond_distance_DA
_geom_hbond_angle_DHA
_geom_hbond_site_symmetry_A
N1 H1C O12 0.89 2.22 2.988(14) 145.0 3_566
N1 H1C O24 0.89 2.57 3.284(15) 138.3 3_566
N1 H1D O5W 0.89 2.02 2.853(18) 156.1 4_576
N1 H1D O39 0.89 2.52 3.087(14) 122.3 3_666
N1 H1E O3 0.89 2.56 3.281(16) 138.6 3_666
N1 H1E O33 0.89 2.52 3.350(15) 154.5 3_666
N2 H2A O37 0.89 2.01 2.811(14) 149.4 4_576
N2 H2B O3W 0.89 1.98 2.849(18) 164.8 4_576
N2 H2C O16 0.89 2.45 2.993(15) 120.0 .
N2 H2C O21 0.89 2.21 3.096(14) 170.3 .
